data_4075429
loop_
_publ_author_name
'Doherty, Simon'
'Knight, Julian G.'
'Smyth, Catherine H.'
'Sore, Nicholas T.'
'Rath, Rakesh K.'
'McFarlane, William'
'Harrington, Ross W.'
'Clegg, William'

_publ_section_title
;
 Modular Synthesis of a New Class of Bis(amino-oxazoline) Using
 Palladium-Catalyzed Buchwald&#x2212;Hartwig Amination Methodology
;
_journal_issue 18
_journal_name_full Organometallics
_journal_page_first 4341
_journal_paper_doi 10.1021/om0602714
_journal_volume 25
_journal_year 2006
_chemical_formula_moiety 'C38 H42 Cu N4 O2 +, P F6 -, C H2 Cl2'
_chemical_formula_sum 'C39 H44 Cl2 Cu F6 N4 O2 P'
_chemical_formula_weight 880.19
_chemical_name_systematic
;
 ?
;
_space_group_IT_number 76
_symmetry_cell_setting tetragonal
_symmetry_space_group_name_Hall 'P 4w'
_symmetry_space_group_name_H-M 'P 41'
_atom_sites_solution_hydrogens mixed
_atom_sites_solution_primary direct
_atom_sites_solution_secondary difmap
_audit_creation_method SHELXL-97
_cell_angle_alpha 90.00
_cell_angle_beta 90.00
_cell_angle_gamma 90.00
_cell_formula_units_Z 4
_cell_length_a 10.6787(3)
_cell_length_b 10.6787(3)
_cell_length_c 34.894(2)
_cell_measurement_reflns_used 22479
_cell_measurement_temperature 150(2)
_cell_measurement_theta_max 28.8
_cell_measurement_theta_min 2.2
_cell_volume 3979.1(3)
_computing_cell_refinement 'Bruker SAINT'
_computing_data_collection 'Bruker SMART'
_computing_data_reduction 'Bruker SAINT'
_computing_molecular_graphics 'Bruker SHELXTL'
_computing_publication_material 'Bruker SHELXTL and local programs'
_computing_structure_refinement 'Bruker SHELXTL'
_computing_structure_solution 'Bruker SHELXTL'
_diffrn_ambient_temperature 150(2)
_diffrn_measured_fraction_theta_full 1.000
_diffrn_measured_fraction_theta_max 1.000
_diffrn_measurement_device_type 'Bruker SMART 1K CCD diffractometer'
_diffrn_measurement_method 'thin-slice \w scans'
_diffrn_radiation_monochromator graphite
_diffrn_radiation_source 'sealed tube'
_diffrn_radiation_type MoK\a
_diffrn_radiation_wavelength 0.71073
_diffrn_reflns_av_R_equivalents 0.0423
_diffrn_reflns_av_sigmaI/netI 0.0376
_diffrn_reflns_limit_h_max 12
_diffrn_reflns_limit_h_min -12
_diffrn_reflns_limit_k_max 12
_diffrn_reflns_limit_k_min -12
_diffrn_reflns_limit_l_max 41
_diffrn_reflns_limit_l_min -41
_diffrn_reflns_number 28949
_diffrn_reflns_theta_full 25.00
_diffrn_reflns_theta_max 25.00
_diffrn_reflns_theta_min 1.91
_diffrn_standards_number 0
_exptl_absorpt_coefficient_mu 0.792
_exptl_absorpt_correction_T_max 0.845
_exptl_absorpt_correction_T_min 0.780
_exptl_absorpt_correction_type multi-scan
_exptl_absorpt_process_details SADABS
_exptl_crystal_colour colourless
_exptl_crystal_density_diffrn 1.469
_exptl_crystal_density_method 'not measured'
_exptl_crystal_description block
_exptl_crystal_F_000 1816
_exptl_crystal_size_max 0.33
_exptl_crystal_size_mid 0.25
_exptl_crystal_size_min 0.22
_refine_diff_density_max 0.966
_refine_diff_density_min -0.433
_refine_diff_density_rms 0.067
_refine_ls_abs_structure_details 'Flack H D (1983), Acta Cryst. A39, 876-881'
_refine_ls_abs_structure_Flack 0.009(17)
_refine_ls_extinction_method none
_refine_ls_goodness_of_fit_ref 1.078
_refine_ls_hydrogen_treatment mixed
_refine_ls_matrix_type full
_refine_ls_number_parameters 510
_refine_ls_number_reflns 6999
_refine_ls_number_restraints 3
_refine_ls_restrained_S_all 1.078
_refine_ls_R_factor_all 0.0641
_refine_ls_R_factor_gt 0.0546
_refine_ls_shift/su_max 0.000
_refine_ls_shift/su_mean 0.000
_refine_ls_structure_factor_coef Fsqd
_refine_ls_weighting_details 'calc w=1/[\s^2^(Fo^2^)+(0.0737P)^2^+6.6941P] where P=(Fo^2^+2Fc^2^)/3'
_refine_ls_weighting_scheme calc
_refine_ls_wR_factor_gt 0.1343
_refine_ls_wR_factor_ref 0.1422
_reflns_number_gt 6229
_reflns_number_total 6999
_reflns_threshold_expression I>2\s(I)
_cod_data_source_file om0602714si20060328_094232.cif
_cod_data_source_block jgk33_compound10
_cod_database_code 4075429

loop_
_symmetry_equiv_pos_as_xyz
'x, y, z'
'-x, -y, z+1/2'
'-y, x, z+1/4'
'y, -x, z+3/4'

loop_
_atom_site_label
_atom_site_type_symbol
_atom_site_fract_x
_atom_site_fract_y
_atom_site_fract_z
_atom_site_U_iso_or_equiv
_atom_site_adp_type
_atom_site_occupancy
_atom_site_symmetry_multiplicity
_atom_site_calc_flag
_atom_site_refinement_flags
Cu Cu 0.56718(5) 0.92091(5) 0.913858(16) 0.02282(15) Uani 1 1 d .
P1 P 0.66298(19) 0.42803(15) 0.98430(5) 0.0459(4) Uani 1 1 d .
Cl2 Cl 0.1468(2) 0.9947(2) 0.76549(8) 0.0805(7) Uani 1 1 d .
Cl1 Cl 0.3663(2) 0.8435(3) 0.77409(8) 0.0845(7) Uani 1 1 d .
O1 O 0.2149(4) 1.0325(4) 0.93830(12) 0.0397(10) Uani 1 1 d .
O2 O 0.8966(3) 0.7692(4) 0.88000(12) 0.0349(9) Uani 1 1 d .
N1 N 0.4174(4) 1.0117(4) 0.92290(11) 0.0214(9) Uani 1 1 d .
N2 N 0.4751(4) 0.7959(4) 0.97988(13) 0.0274(10) Uani 1 1 d D
H2 H 0.536(3) 0.741(4) 0.9833(14) 0.014(12) Uiso 1 1 d D
N3 N 0.7511(4) 1.0317(4) 0.95135(13) 0.0280(9) Uani 1 1 d D
H3 H 0.719(6) 1.099(4) 0.9620(17) 0.040(18) Uiso 1 1 d D
N4 N 0.7003(4) 0.8173(4) 0.89675(12) 0.0222(9) Uani 1 1 d .
C1 C 0.3684(6) 1.3296(5) 0.87497(17) 0.0371(13) Uani 1 1 d .
H1A H 0.3762 1.3590 0.8485 0.045 Uiso 1 1 calc R
H1B H 0.4228 1.3798 0.8916 0.045 Uiso 1 1 calc R
H1C H 0.2813 1.3383 0.8834 0.045 Uiso 1 1 calc R
C2 C 0.3242(6) 1.1145(6) 0.85000(17) 0.0382(13) Uani 1 1 d .
H2A H 0.3607 1.0309 0.8468 0.046 Uiso 1 1 calc R
H2B H 0.3193 1.1561 0.8250 0.046 Uiso 1 1 calc R
H2C H 0.2399 1.1069 0.8609 0.046 Uiso 1 1 calc R
C3 C 0.5442(5) 1.1823(6) 0.86518(16) 0.0339(13) Uani 1 1 d .
H3A H 0.5684 1.0938 0.8641 0.041 Uiso 1 1 calc R
H3B H 0.5970 1.2259 0.8839 0.041 Uiso 1 1 calc R
H3C H 0.5552 1.2204 0.8399 0.041 Uiso 1 1 calc R
C4 C 0.4072(5) 1.1927(5) 0.87725(14) 0.0252(11) Uani 1 1 d .
C5 C 0.3939(5) 1.1480(5) 0.91890(16) 0.0285(11) Uani 1 1 d .
H5 H 0.4543 1.1950 0.9354 0.034 Uiso 1 1 calc R
C6 C 0.2605(6) 1.1605(6) 0.93599(18) 0.0415(15) Uani 1 1 d .
H6A H 0.2634 1.1995 0.9617 0.050 Uiso 1 1 calc R
H6B H 0.2063 1.2117 0.9191 0.050 Uiso 1 1 calc R
C7 C 0.3152(5) 0.9586(5) 0.93293(13) 0.0265(11) Uani 1 1 d .
C8 C 0.2918(5) 0.8243(5) 0.93729(15) 0.0289(12) Uani 1 1 d .
C9 C 0.1916(5) 0.7717(6) 0.91728(18) 0.0369(13) Uani 1 1 d .
H9 H 0.1379 0.8237 0.9025 0.044 Uiso 1 1 calc R
C10 C 0.1703(5) 0.6445(6) 0.91885(19) 0.0423(14) Uani 1 1 d .
H10 H 0.1036 0.6087 0.9045 0.051 Uiso 1 1 calc R
C11 C 0.2447(5) 0.5699(6) 0.94093(18) 0.0374(14) Uani 1 1 d .
H11 H 0.2291 0.4824 0.9421 0.045 Uiso 1 1 calc R
C12 C 0.3434(5) 0.6210(5) 0.96183(15) 0.0314(12) Uani 1 1 d .
H12 H 0.3939 0.5677 0.9772 0.038 Uiso 1 1 calc R
C13 C 0.3695(5) 0.7482(5) 0.96055(15) 0.0273(11) Uani 1 1 d .
C14 C 0.4759(5) 0.9014(5) 1.00340(14) 0.0234(10) Uani 1 1 d .
C15 C 0.3648(5) 0.9572(5) 1.01667(14) 0.0277(11) Uani 1 1 d .
H15 H 0.2864 0.9211 1.0100 0.033 Uiso 1 1 calc R
C16 C 0.3674(6) 1.0636(6) 1.03922(17) 0.0392(14) Uani 1 1 d .
H16 H 0.2914 1.0993 1.0482 0.047 Uiso 1 1 calc R
C17 C 0.4808(6) 1.1179(6) 1.04860(17) 0.0412(15) Uani 1 1 d .
H17 H 0.4830 1.1934 1.0630 0.049 Uiso 1 1 calc R
C18 C 0.5916(6) 1.0611(5) 1.03683(18) 0.0375(13) Uani 1 1 d .
H18 H 0.6693 1.0972 1.0442 0.045 Uiso 1 1 calc R
C19 C 0.5918(5) 0.9534(5) 1.01464(15) 0.0269(11) Uani 1 1 d .
C20 C 0.7145(5) 0.8915(5) 1.00514(14) 0.0246(10) Uani 1 1 d .
C21 C 0.7561(5) 0.7927(5) 1.02827(17) 0.0309(12) Uani 1 1 d .
H21 H 0.7038 0.7632 1.0484 0.037 Uiso 1 1 calc R
C22 C 0.8707(5) 0.7374(5) 1.02253(16) 0.0338(13) Uani 1 1 d .
H22 H 0.8957 0.6684 1.0379 0.041 Uiso 1 1 calc R
C23 C 0.9491(5) 0.7819(5) 0.99446(16) 0.0340(13) Uani 1 1 d .
H23 H 1.0290 0.7448 0.9908 0.041 Uiso 1 1 calc R
C24 C 0.9119(5) 0.8804(5) 0.97167(14) 0.0261(11) Uani 1 1 d .
H24 H 0.9675 0.9121 0.9528 0.031 Uiso 1 1 calc R
C25 C 0.7941(5) 0.9343(4) 0.97586(14) 0.0218(10) Uani 1 1 d .
C26 C 0.8230(5) 1.0699(5) 0.91903(16) 0.0280(11) Uani 1 1 d .
C27 C 0.8607(5) 1.1946(5) 0.91525(19) 0.0349(12) Uani 1 1 d .
H27 H 0.8406 1.2537 0.9346 0.042 Uiso 1 1 calc R
C28 C 0.9274(6) 1.2319(6) 0.8832(2) 0.0446(16) Uani 1 1 d .
H28 H 0.9488 1.3177 0.8802 0.054 Uiso 1 1 calc R
C29 C 0.9632(6) 1.1476(6) 0.85543(19) 0.0428(15) Uani 1 1 d .
H29 H 1.0116 1.1737 0.8340 0.051 Uiso 1 1 calc R
C30 C 0.9273(5) 1.0252(6) 0.85938(17) 0.0362(13) Uani 1 1 d .
H30 H 0.9519 0.9660 0.8405 0.043 Uiso 1 1 calc R
C31 C 0.8560(5) 0.9856(5) 0.89026(15) 0.0261(11) Uani 1 1 d .
C32 C 0.8113(5) 0.8555(5) 0.89027(15) 0.0263(11) Uani 1 1 d .
C33 C 0.8345(5) 0.6498(5) 0.8843(2) 0.0407(15) Uani 1 1 d .
H33A H 0.8630 0.6068 0.9079 0.049 Uiso 1 1 calc R
H33B H 0.8517 0.5950 0.8620 0.049 Uiso 1 1 calc R
C34 C 0.6948(5) 0.6812(5) 0.88677(16) 0.0292(12) Uani 1 1 d .
H34 H 0.6561 0.6336 0.9084 0.035 Uiso 1 1 calc R
C35 C 0.6189(5) 0.6582(5) 0.84982(17) 0.0355(13) Uani 1 1 d .
C36 C 0.4808(5) 0.6808(6) 0.85780(19) 0.0398(14) Uani 1 1 d .
H36A H 0.4312 0.6547 0.8356 0.048 Uiso 1 1 calc R
H36B H 0.4669 0.7701 0.8627 0.048 Uiso 1 1 calc R
H36C H 0.4552 0.6323 0.8803 0.048 Uiso 1 1 calc R
C37 C 0.6632(6) 0.7420(7) 0.81711(18) 0.0478(17) Uani 1 1 d .
H37A H 0.6401 0.8290 0.8225 0.057 Uiso 1 1 calc R
H37B H 0.6237 0.7151 0.7931 0.057 Uiso 1 1 calc R
H37C H 0.7544 0.7356 0.8146 0.057 Uiso 1 1 calc R
C38 C 0.6368(7) 0.5194(7) 0.8383(3) 0.060(2) Uani 1 1 d .
H38A H 0.5796 0.4988 0.8173 0.072 Uiso 1 1 calc R
H38B H 0.6186 0.4656 0.8604 0.072 Uiso 1 1 calc R
H38C H 0.7234 0.5060 0.8300 0.072 Uiso 1 1 calc R
F6 F 0.6326(4) 0.5735(4) 0.97888(15) 0.0676(13) Uani 1 1 d .
F5 F 0.7950(4) 0.4519(4) 0.96465(15) 0.0711(13) Uani 1 1 d .
F4 F 0.6979(6) 0.2846(4) 0.98930(17) 0.0940(19) Uani 1 1 d .
F3 F 0.5303(5) 0.4062(5) 1.00411(19) 0.0940(18) Uani 1 1 d .
F2 F 0.6054(7) 0.4027(6) 0.94432(16) 0.105(2) Uani 1 1 d .
F1 F 0.7231(7) 0.4544(6) 1.02409(15) 0.113(2) Uani 1 1 d .
C39 C 0.3072(9) 0.9746(8) 0.7546(2) 0.080(3) Uani 1 1 d .
H39A H 0.3177 0.9710 0.7264 0.095 Uiso 1 1 calc R
H39B H 0.3548 1.0478 0.7641 0.095 Uiso 1 1 calc R

loop_
_atom_site_aniso_label
_atom_site_aniso_U_11
_atom_site_aniso_U_22
_atom_site_aniso_U_33
_atom_site_aniso_U_23
_atom_site_aniso_U_13
_atom_site_aniso_U_12
Cu 0.0189(3) 0.0243(3) 0.0253(3) 0.0005(3) 0.0046(2) 0.0046(3)
P1 0.0711(12) 0.0289(8) 0.0378(9) -0.0058(7) -0.0103(8) 0.0207(8)
Cl2 0.0665(13) 0.0675(13) 0.1076(18) -0.0210(12) -0.0356(13) 0.0188(10)
Cl1 0.0707(14) 0.0988(18) 0.0839(15) 0.0039(14) -0.0036(12) 0.0340(12)
O1 0.030(2) 0.051(3) 0.038(2) 0.0113(19) 0.0150(17) 0.0185(18)
O2 0.0213(18) 0.036(2) 0.047(2) -0.0043(18) 0.0052(16) 0.0098(16)
N1 0.019(2) 0.026(2) 0.020(2) 0.0023(16) 0.0037(16) 0.0058(17)
N2 0.024(2) 0.027(2) 0.032(2) -0.0017(19) -0.0017(18) 0.0062(19)
N3 0.036(2) 0.024(2) 0.023(2) 0.0032(18) 0.0051(19) 0.0057(19)
N4 0.020(2) 0.028(2) 0.018(2) -0.0034(17) 0.0024(16) 0.0015(18)
C1 0.048(4) 0.032(3) 0.032(3) 0.009(2) 0.000(3) 0.010(3)
C2 0.041(3) 0.043(3) 0.030(3) 0.004(3) 0.002(3) -0.004(3)
C3 0.038(3) 0.037(3) 0.027(3) 0.004(2) 0.007(2) 0.008(2)
C4 0.034(3) 0.024(3) 0.018(2) 0.000(2) 0.003(2) 0.005(2)
C5 0.032(3) 0.025(3) 0.029(3) 0.002(2) 0.006(2) 0.008(2)
C6 0.052(4) 0.039(3) 0.033(3) 0.008(3) 0.017(3) 0.020(3)
C7 0.023(3) 0.046(3) 0.011(2) 0.002(2) 0.0014(19) 0.014(2)
C8 0.018(2) 0.041(3) 0.028(3) 0.002(2) 0.005(2) 0.003(2)
C9 0.018(2) 0.060(4) 0.032(3) -0.001(3) 0.004(2) 0.004(2)
C10 0.021(3) 0.062(4) 0.045(4) -0.011(3) 0.001(3) -0.008(3)
C11 0.034(3) 0.039(3) 0.039(3) -0.008(3) 0.008(3) -0.012(3)
C12 0.035(3) 0.034(3) 0.025(3) -0.002(2) 0.005(2) 0.004(2)
C13 0.024(3) 0.031(3) 0.027(3) 0.003(2) 0.009(2) 0.001(2)
C14 0.027(3) 0.028(3) 0.015(2) 0.003(2) 0.000(2) 0.006(2)
C15 0.032(3) 0.035(3) 0.017(2) 0.005(2) 0.005(2) 0.000(2)
C16 0.046(4) 0.036(3) 0.036(3) 0.001(3) 0.011(3) 0.017(3)
C17 0.058(4) 0.035(3) 0.031(3) -0.009(3) -0.007(3) 0.017(3)
C18 0.044(3) 0.031(3) 0.037(3) -0.005(2) -0.011(3) 0.005(3)
C19 0.031(3) 0.028(3) 0.022(3) 0.002(2) 0.000(2) 0.007(2)
C20 0.032(3) 0.023(3) 0.019(2) -0.001(2) -0.004(2) 0.000(2)
C21 0.029(3) 0.034(3) 0.030(3) 0.006(2) -0.002(2) 0.000(2)
C22 0.038(3) 0.034(3) 0.029(3) 0.007(2) -0.004(2) 0.010(2)
C23 0.031(3) 0.034(3) 0.037(3) 0.002(2) -0.001(2) 0.009(2)
C24 0.026(3) 0.032(3) 0.021(2) -0.002(2) -0.001(2) -0.003(2)
C25 0.023(2) 0.019(2) 0.023(3) -0.0009(19) -0.006(2) -0.004(2)
C26 0.025(2) 0.027(3) 0.032(3) 0.006(2) -0.008(2) 0.002(2)
C27 0.036(3) 0.033(3) 0.036(3) 0.002(3) -0.008(3) -0.003(2)
C28 0.040(3) 0.032(3) 0.061(4) 0.020(3) -0.011(3) -0.010(3)
C29 0.039(3) 0.051(4) 0.039(3) 0.016(3) 0.002(3) -0.011(3)
C30 0.024(3) 0.050(4) 0.035(3) 0.013(3) 0.000(2) -0.004(2)
C31 0.020(2) 0.031(3) 0.027(3) 0.010(2) -0.002(2) 0.002(2)
C32 0.029(3) 0.026(3) 0.024(3) -0.001(2) 0.000(2) 0.006(2)
C33 0.028(3) 0.031(3) 0.063(4) -0.009(3) 0.006(3) 0.008(2)
C34 0.031(3) 0.019(3) 0.038(3) -0.005(2) 0.014(2) 0.005(2)
C35 0.033(3) 0.036(3) 0.038(3) -0.014(3) 0.006(2) -0.003(2)
C36 0.033(3) 0.044(4) 0.042(3) -0.008(3) 0.004(3) -0.009(3)
C37 0.042(4) 0.074(5) 0.027(3) -0.013(3) 0.005(3) -0.010(3)
C38 0.050(4) 0.052(4) 0.078(5) -0.031(4) 0.011(4) -0.008(3)
F6 0.067(3) 0.038(2) 0.097(4) -0.009(2) -0.019(3) 0.023(2)
F5 0.077(3) 0.038(2) 0.098(4) 0.008(2) 0.012(3) 0.017(2)
F4 0.131(5) 0.038(2) 0.113(4) 0.023(3) 0.051(4) 0.036(3)
F3 0.096(4) 0.060(3) 0.126(5) 0.025(3) 0.025(3) 0.029(3)
F2 0.149(6) 0.093(4) 0.072(3) -0.019(3) -0.051(4) -0.029(4)
F1 0.164(6) 0.123(5) 0.051(3) -0.004(3) -0.041(4) 0.042(4)
C39 0.120(8) 0.076(6) 0.043(4) -0.004(4) 0.009(5) -0.063(6)

loop_
_atom_type_symbol
_atom_type_description
_atom_type_scat_dispersion_real
_atom_type_scat_dispersion_imag
_atom_type_scat_source
C C 0.0033 0.0016 'International Tables Vol C Tables 4.2.6.8 and 6.1.1.4'
H H 0.0000 0.0000 'International Tables Vol C Tables 4.2.6.8 and 6.1.1.4'
N N 0.0061 0.0033 'International Tables Vol C Tables 4.2.6.8 and 6.1.1.4'
O O 0.0106 0.0060 'International Tables Vol C Tables 4.2.6.8 and 6.1.1.4'
F F 0.0171 0.0103 'International Tables Vol C Tables 4.2.6.8 and 6.1.1.4'
P P 0.1023 0.0942 'International Tables Vol C Tables 4.2.6.8 and 6.1.1.4'
Cu Cu 0.3201 1.2651 'International Tables Vol C Tables 4.2.6.8 and 6.1.1.4'
Cl Cl 0.1484 0.1585 'International Tables Vol C Tables 4.2.6.8 and 6.1.1.4'

loop_
_geom_angle_atom_site_label_1
_geom_angle_atom_site_label_2
_geom_angle_atom_site_label_3
_geom_angle
N1 Cu N2 79.25(15)
N1 Cu N3 108.40(16)
N1 Cu N4 169.12(18)
N2 Cu N3 93.81(13)
N2 Cu N4 103.92(15)
N3 Cu N4 81.94(16)
F6 P1 F5 88.5(3)
F6 P1 F4 178.1(3)
F6 P1 F3 90.7(3)
F6 P1 F2 89.0(3)
F6 P1 F1 90.8(3)
F5 P1 F4 89.6(3)
F5 P1 F3 179.2(3)
F5 P1 F2 89.5(4)
F5 P1 F1 89.4(4)
F4 P1 F3 91.2(3)
F4 P1 F2 91.4(3)
F4 P1 F1 88.8(3)
F3 P1 F2 90.7(4)
F3 P1 F1 90.4(4)
F2 P1 F1 178.9(4)
C6 O1 C7 106.1(4)
C32 O2 C33 105.4(4)
Cu N1 C5 129.0(3)
Cu N1 C7 122.5(4)
C5 N1 C7 108.5(4)
H2 N2 C13 114(3)
H2 N2 C14 117(3)
C13 N2 C14 125.4(4)
H3 N3 C25 118(4)
H3 N3 C26 108(4)
C25 N3 C26 120.8(4)
Cu N4 C32 124.5(4)
Cu N4 C34 127.6(3)
C32 N4 C34 107.8(4)
H1A C1 H1B 109.5
H1A C1 H1C 109.5
H1A C1 C4 109.5
H1B C1 H1C 109.5
H1B C1 C4 109.5
H1C C1 C4 109.5
H2A C2 H2B 109.5
H2A C2 H2C 109.5
H2A C2 C4 109.5
H2B C2 H2C 109.5
H2B C2 C4 109.5
H2C C2 C4 109.5
H3A C3 H3B 109.5
H3A C3 H3C 109.5
H3A C3 C4 109.5
H3B C3 H3C 109.5
H3B C3 C4 109.5
H3C C3 C4 109.5
C1 C4 C2 109.3(5)
C1 C4 C3 108.4(5)
C1 C4 C5 108.8(4)
C2 C4 C3 109.9(4)
C2 C4 C5 111.2(4)
C3 C4 C5 109.1(4)
N1 C5 C4 112.2(4)
N1 C5 H5 109.2
N1 C5 C6 101.8(4)
C4 C5 H5 109.2
C4 C5 C6 115.0(4)
H5 C5 C6 109.2
O1 C6 C5 104.4(4)
O1 C6 H6A 110.9
O1 C6 H6B 110.9
C5 C6 H6A 110.9
C5 C6 H6B 110.9
H6A C6 H6B 108.9
O1 C7 N1 117.2(5)
O1 C7 C8 115.2(5)
N1 C7 C8 127.5(5)
C7 C8 C9 118.3(5)
C7 C8 C13 121.5(5)
C9 C8 C13 120.2(5)
C8 C9 H9 119.9
C8 C9 C10 120.3(6)
H9 C9 C10 119.9
C9 C10 H10 120.0
C9 C10 C11 120.1(5)
H10 C10 C11 120.0
C10 C11 H11 119.7
C10 C11 C12 120.6(6)
H11 C11 C12 119.7
C11 C12 H12 119.4
C11 C12 C13 121.2(5)
H12 C12 C13 119.4
N2 C13 C8 122.3(5)
N2 C13 C12 119.9(5)
C8 C13 C12 117.6(5)
N2 C14 C15 122.1(5)
N2 C14 C19 119.1(4)
C15 C14 C19 118.8(5)
C14 C15 H15 119.4
C14 C15 C16 121.2(5)
H15 C15 C16 119.4
C15 C16 H16 120.1
C15 C16 C17 119.8(5)
H16 C16 C17 120.1
C16 C17 H17 120.2
C16 C17 C18 119.5(5)
H17 C17 C18 120.2
C17 C18 H18 119.1
C17 C18 C19 121.8(6)
H18 C18 C19 119.1
C14 C19 C18 118.7(5)
C14 C19 C20 122.0(5)
C18 C19 C20 119.3(5)
C19 C20 C21 118.7(5)
C19 C20 C25 123.0(4)
C21 C20 C25 118.2(5)
C20 C21 H21 119.3
C20 C21 C22 121.5(5)
H21 C21 C22 119.3
C21 C22 H22 120.0
C21 C22 C23 119.9(5)
H22 C22 C23 120.0
C22 C23 H23 120.0
C22 C23 C24 120.0(5)
H23 C23 C24 120.0
C23 C24 H24 119.5
C23 C24 C25 121.1(5)
H24 C24 C25 119.5
N3 C25 C20 118.7(4)
N3 C25 C24 122.1(5)
C20 C25 C24 119.3(5)
N3 C26 C27 120.2(5)
N3 C26 C31 121.5(5)
C27 C26 C31 118.4(5)
C26 C27 H27 120.1
C26 C27 C28 119.9(6)
H27 C27 C28 120.1
C27 C28 H28 119.2
C27 C28 C29 121.5(6)
H28 C28 C29 119.2
C28 C29 H29 120.8
C28 C29 C30 118.4(6)
H29 C29 C30 120.8
C29 C30 H30 119.2
C29 C30 C31 121.6(6)
H30 C30 C31 119.2
C26 C31 C30 120.1(5)
C26 C31 C32 121.9(5)
C30 C31 C32 117.9(5)
O2 C32 N4 117.3(5)
O2 C32 C31 115.3(5)
N4 C32 C31 127.3(5)
O2 C33 H33A 110.7
O2 C33 H33B 110.7
O2 C33 C34 105.0(4)
H33A C33 H33B 108.8
H33A C33 C34 110.7
H33B C33 C34 110.7
N4 C34 C33 100.8(4)
N4 C34 H34 109.5
N4 C34 C35 111.7(4)
C33 C34 H34 109.5
C33 C34 C35 115.5(5)
H34 C34 C35 109.5
C34 C35 C36 109.4(5)
C34 C35 C37 111.6(5)
C34 C35 C38 107.7(5)
C36 C35 C37 110.2(5)
C36 C35 C38 108.6(5)
C37 C35 C38 109.2(5)
C35 C36 H36A 109.5
C35 C36 H36B 109.5
C35 C36 H36C 109.5
H36A C36 H36B 109.5
H36A C36 H36C 109.5
H36B C36 H36C 109.5
C35 C37 H37A 109.5
C35 C37 H37B 109.5
C35 C37 H37C 109.5
H37A C37 H37B 109.5
H37A C37 H37C 109.5
H37B C37 H37C 109.5
C35 C38 H38A 109.5
C35 C38 H38B 109.5
C35 C38 H38C 109.5
H38A C38 H38B 109.5
H38A C38 H38C 109.5
H38B C38 H38C 109.5
Cl2 C39 Cl1 112.2(4)
Cl2 C39 H39A 109.2
Cl2 C39 H39B 109.2
Cl1 C39 H39A 109.2
Cl1 C39 H39B 109.2
H39A C39 H39B 107.9

loop_
_geom_bond_atom_site_label_1
_geom_bond_atom_site_label_2
_geom_bond_distance
Cu N1 1.897(4)
Cu N2 2.838(5)
Cu N3 2.640(5)
Cu N4 1.898(4)
P1 F6 1.598(4)
P1 F5 1.588(5)
P1 F4 1.586(4)
P1 F3 1.593(6)
P1 F2 1.548(5)
P1 F1 1.556(5)
Cl2 C39 1.768(11)
Cl1 C39 1.680(11)
O1 C6 1.453(8)
O1 C7 1.344(6)
O2 C32 1.344(6)
O2 C33 1.446(7)
N1 C5 1.484(6)
N1 C7 1.279(7)
N2 H2 0.88(2)
N2 C13 1.410(7)
N2 C14 1.394(7)
N3 H3 0.88(2)
N3 C25 1.423(7)
N3 C26 1.424(7)
N4 C32 1.274(7)
N4 C34 1.496(7)
C1 H1A 0.980
C1 H1B 0.980
C1 H1C 0.980
C1 C4 1.522(7)
C2 H2A 0.980
C2 H2B 0.980
C2 H2C 0.980
C2 C4 1.545(8)
C3 H3A 0.980
C3 H3B 0.980
C3 H3C 0.980
C3 C4 1.526(8)
C4 C5 1.536(7)
C5 H5 1.000
C5 C6 1.550(8)
C6 H6A 0.990
C6 H6B 0.990
C7 C8 1.463(8)
C8 C9 1.396(8)
C8 C13 1.417(8)
C9 H9 0.950
C9 C10 1.378(9)
C10 H10 0.950
C10 C11 1.364(9)
C11 H11 0.950
C11 C12 1.393(8)
C12 H12 0.950
C12 C13 1.387(8)
C14 C15 1.406(7)
C14 C19 1.412(8)
C15 H15 0.950
C15 C16 1.382(8)
C16 H16 0.950
C16 C17 1.381(10)
C17 H17 0.950
C17 C18 1.392(9)
C18 H18 0.950
C18 C19 1.387(8)
C19 C20 1.505(7)
C20 C21 1.401(7)
C20 C25 1.405(7)
C21 H21 0.950
C21 C22 1.374(8)
C22 H22 0.950
C22 C23 1.373(8)
C23 H23 0.950
C23 C24 1.378(8)
C24 H24 0.950
C24 C25 1.390(7)
C26 C27 1.398(7)
C26 C31 1.394(8)
C27 H27 0.950
C27 C28 1.385(9)
C28 H28 0.950
C28 C29 1.376(10)
C29 H29 0.950
C29 C30 1.369(9)
C30 H30 0.950
C30 C31 1.385(8)
C31 C32 1.469(8)
C33 H33A 0.990
C33 H33B 0.990
C33 C34 1.531(8)
C34 H34 1.000
C34 C35 1.543(8)
C35 C36 1.520(8)
C35 C37 1.526(9)
C35 C38 1.547(9)
C36 H36A 0.980
C36 H36B 0.980
C36 H36C 0.980
C37 H37A 0.980
C37 H37B 0.980
C37 H37C 0.980
C38 H38A 0.980
C38 H38B 0.980
C38 H38C 0.980
C39 H39A 0.990
C39 H39B 0.990

loop_
_geom_hbond_atom_site_label_D
_geom_hbond_atom_site_label_H
_geom_hbond_atom_site_label_A
_geom_hbond_distance_DH
_geom_hbond_distance_HA
_geom_hbond_distance_DA
_geom_hbond_angle_DHA
_geom_hbond_site_symmetry_A
N2 H2 F6 0.88(2) 2.07(3) 2.910(6) 159(5) .
N3 H3 F4 0.88(2) 2.21(3) 3.061(7) 162(6) 1_565
